data_7231634
loop_
_publ_author_name
'Wang, Fu-Rong'
'Li, Zi-Yan'
'Wei, Dong-Hui'
'Niu, Yun-Yin'
'Hou, Hong-Wei'
'Wu, Ben-Lai'

_publ_section_title
;
 The conformational behavior of multivalent tris(imidazolium)cyclophanes
 in the hybrids with metal (pseudo)halides or polyoxometalates
;
_journal_issue 44
_journal_name_full CrystEngComm
_journal_page_first 7184
_journal_paper_doi 10.1039/C8CE01372A
_journal_volume 20
_journal_year 2018
_chemical_formula_moiety 'C33 H39 N6, Hg I4, I'
_chemical_formula_sum 'C33 H39 Hg I5 N6'
_chemical_formula_weight 1354.79
_space_group_crystal_system monoclinic
_space_group_IT_number 14
_space_group_name_Hall '-P 2ybc'
_space_group_name_H-M_alt 'P 1 21/c 1'
_symmetry_space_group_name_Hall '-P 2ybc'
_symmetry_space_group_name_H-M 'P 1 21/c 1'
_atom_sites_solution_hydrogens geom
_atom_sites_solution_primary direct
_audit_creation_date 2017-09-13
_audit_creation_method
;
Olex2 1.2
(compiled 2017.08.10 svn.r3458 for OlexSys, GUI svn.r5381)
;
_audit_update_record
;
2018-05-01 deposited with the CCDC.
2018-10-12 downloaded from the CCDC.
;
_cell_angle_alpha 90
_cell_angle_beta 125.510(4)
_cell_angle_gamma 90
_cell_formula_units_Z 4
_cell_length_a 10.7081(3)
_cell_length_b 16.2105(3)
_cell_length_c 27.4270(8)
_cell_measurement_reflns_used 6918
_cell_measurement_temperature 293(2)
_cell_measurement_theta_max 28.8490
_cell_measurement_theta_min 3.8790
_cell_volume 3875.4(3)
_computing_cell_refinement
;
CrysAlisPro, Agilent Technologies,
Version 1.171.37.35 (release 13-08-2014 CrysAlis171 .NET)
(compiled Aug 13 2014,18:06:01)
;
_computing_data_collection
;
CrysAlisPro, Agilent Technologies,
Version 1.171.37.35 (release 13-08-2014 CrysAlis171 .NET)
(compiled Aug 13 2014,18:06:01)
;
_computing_data_reduction
;
CrysAlisPro, Agilent Technologies,
Version 1.171.37.35 (release 13-08-2014 CrysAlis171 .NET)
(compiled Aug 13 2014,18:06:01)
;
_computing_molecular_graphics 'Olex2 (Dolomanov et al., 2009)'
_computing_publication_material 'Olex2 (Dolomanov et al., 2009)'
_computing_structure_refinement 'ShelXL (Sheldrick, 2015)'
_computing_structure_solution 'ShelXS (Sheldrick, 2008)'
_diffrn_ambient_temperature 293(2)
_diffrn_detector 'CCD plate'
_diffrn_detector_area_resol_mean 16.2312
_diffrn_detector_type Eos
_diffrn_measured_fraction_theta_full 0.997
_diffrn_measured_fraction_theta_max 0.997
_diffrn_measurement_details
;
#__ type_ start__ end____ width___ exp.time_
  1 omega  -25.00   19.00   0.5000    4.5000
omega____ theta____ kappa____ phi______ frames
    -      -15.3317  -99.0000 -180.0000 88

#__ type_ start__ end____ width___ exp.time_
  2 omega  -20.00   17.00   0.5000    4.5000
omega____ theta____ kappa____ phi______ frames
    -      -15.3317  -99.0000   60.0000 74

#__ type_ start__ end____ width___ exp.time_
  3 omega  -13.00   30.00   0.5000    4.5000
omega____ theta____ kappa____ phi______ frames
    -       18.0661  -77.0000    0.0000 86

#__ type_ start__ end____ width___ exp.time_
  4 omega   -9.00   88.00   0.5000    4.5000
omega____ theta____ kappa____ phi______ frames
    -       18.0661   19.0000  -30.0000 194

#__ type_ start__ end____ width___ exp.time_
  5 omega   31.00   58.50   0.5000    8.5000
omega____ theta____ kappa____ phi______ frames
    -       18.0661   57.0000    0.0000 55
;
_diffrn_measurement_device 'four-circle diffractometer'
_diffrn_measurement_device_type 'Xcalibur, Eos, Gemini'
_diffrn_measurement_method '\w scans'
_diffrn_orient_matrix_UB_11 0.0439109000
_diffrn_orient_matrix_UB_12 -0.0333124000
_diffrn_orient_matrix_UB_13 0.0192396000
_diffrn_orient_matrix_UB_21 -0.0030992000
_diffrn_orient_matrix_UB_22 -0.0195987000
_diffrn_orient_matrix_UB_23 -0.0238103000
_diffrn_orient_matrix_UB_31 0.0684362000
_diffrn_orient_matrix_UB_32 0.0204813000
_diffrn_orient_matrix_UB_33 0.0085058000
_diffrn_radiation_monochromator graphite
_diffrn_radiation_probe x-ray
_diffrn_radiation_type MoK\a
_diffrn_radiation_wavelength 0.71073
_diffrn_reflns_av_R_equivalents 0.0277
_diffrn_reflns_av_unetI/netI 0.0392
_diffrn_reflns_Laue_measured_fraction_full 0.997
_diffrn_reflns_Laue_measured_fraction_max 0.997
_diffrn_reflns_limit_h_max 12
_diffrn_reflns_limit_h_min -13
_diffrn_reflns_limit_k_max 12
_diffrn_reflns_limit_k_min -20
_diffrn_reflns_limit_l_max 32
_diffrn_reflns_limit_l_min -34
_diffrn_reflns_number 18683
_diffrn_reflns_point_group_measured_fraction_full 0.997
_diffrn_reflns_point_group_measured_fraction_max 0.997
_diffrn_reflns_theta_full 25.242
_diffrn_reflns_theta_max 26.372
_diffrn_reflns_theta_min 3.441
_diffrn_source 'Enhance (Mo) X-ray Source'
_exptl_absorpt_coefficient_mu 7.986
_exptl_absorpt_correction_T_max 1.00000
_exptl_absorpt_correction_T_min 0.68501
_exptl_absorpt_correction_type multi-scan
_exptl_absorpt_process_details
;
CrysAlisPro, Agilent Technologies,
Version 1.171.37.35 (release 13-08-2014 CrysAlis171 .NET)
(compiled Aug 13 2014,18:06:01)
Empirical absorption correction using spherical harmonics,
 implemented in SCALE3 ABSPACK scaling algorithm.
;
_exptl_crystal_colour colourless
_exptl_crystal_colour_primary colourless
_exptl_crystal_density_diffrn 2.322
_exptl_crystal_description prism
_exptl_crystal_F_000 2496
_exptl_crystal_size_max 0.2
_exptl_crystal_size_mid 0.18
_exptl_crystal_size_min 0.15
_refine_diff_density_max 1.330
_refine_diff_density_min -0.950
_refine_diff_density_rms 0.133
_refine_ls_extinction_method none
_refine_ls_goodness_of_fit_ref 1.041
_refine_ls_hydrogen_treatment constr
_refine_ls_matrix_type full
_refine_ls_number_parameters 412
_refine_ls_number_reflns 7907
_refine_ls_number_restraints 0
_refine_ls_restrained_S_all 1.041
_refine_ls_R_factor_all 0.0463
_refine_ls_R_factor_gt 0.0350
_refine_ls_shift/su_max 0.001
_refine_ls_shift/su_mean 0.000
_refine_ls_structure_factor_coef Fsqd
_refine_ls_weighting_details 'w=1/[\s^2^(Fo^2^)+(0.0342P)^2^+3.9256P] where P=(Fo^2^+2Fc^2^)/3'
_refine_ls_weighting_scheme calc
_refine_ls_wR_factor_gt 0.0764
_refine_ls_wR_factor_ref 0.0819
_reflns_Friedel_coverage 0.000
_reflns_number_gt 6561
_reflns_number_total 7907
_reflns_threshold_expression 'I > 2\s(I)'
_cod_data_source_file c8ce01372a2.cif
_cod_data_source_block nyy2017090603a
_cod_depositor_comments 'Adding full bibliography for 7231632--7231641.cif.'
_cod_original_cell_volume 3875.4(2)
_cod_database_code 7231634
_shelx_shelxl_version_number 2014/7
_chemical_oxdiff_formula C38H41N2I2Hg1
_shelx_space_group_comment
;
The symmetry employed for this shelxl refinement is uniquely defined
by the following loop, which should always be used as a source of
symmetry information in preference to the above space-group names.
They are only intended as comments.
;
_shelx_estimated_absorpt_t_max 0.380
_shelx_estimated_absorpt_t_min 0.298
_reflns_odcompleteness_completeness 99.66
_reflns_odcompleteness_iscentric 1
_reflns_odcompleteness_theta 26.32
_olex2_refinement_description
;
1. Fixed Uiso
 At 1.2 times of:
  All C(H) groups, All C(H,H) groups
 At 1.5 times of:
  All C(H,H,H) groups
2.a Secondary CH2 refined with riding coordinates:
 C10(H10A,H10B), C18(H18A,H18B), C20(H20A,H20B), C28(H28A,H28B), C30(H30A,
 H30B), C32(H32A,H32B)
2.b Aromatic/amide H refined with riding coordinates:
 C1(H1), C2(H2), C3(H3), C4(H4), C5(H5), C6(H6), C7(H7), C8(H8), C9(H9)
2.c Idealised Me refined as rotating group:
 C17(H17A,H17B,H17C), C19(H19A,H19B,H19C), C21(H21A,H21B,H21C), C29(H29A,H29B,
 H29C), C31(H31A,H31B,H31C), C33(H33A,H33B,H33C)
;
_olex2_submission_special_instructions 'No special instructions were received'

loop_
_space_group_symop_operation_xyz
'x, y, z'
'-x, y+1/2, -z+1/2'
'-x, -y, -z'
'x, -y-1/2, z-1/2'

loop_
_atom_site_label
_atom_site_type_symbol
_atom_site_fract_x
_atom_site_fract_y
_atom_site_fract_z
_atom_site_U_iso_or_equiv
_atom_site_adp_type
_atom_site_occupancy
_atom_site_site_symmetry_order
_atom_site_calc_flag
_atom_site_refinement_flags_posn
C1 C 0.9999(7) 0.7681(4) 0.3181(3) 0.0518(17) Uani 1 1 d .
H1 H 1.0207 0.7470 0.2920 0.062 Uiso 1 1 calc R
C2 C 1.0339(7) 0.8450(4) 0.3422(3) 0.0522(17) Uani 1 1 d .
H2 H 1.0832 0.8863 0.3359 0.063 Uiso 1 1 calc R
C3 C 0.9215(7) 0.7782(4) 0.3749(3) 0.0421(14) Uani 1 1 d .
H3 H 0.8791 0.7651 0.3954 0.051 Uiso 1 1 calc R
C4 C 0.1425(6) 0.8181(4) 0.2206(3) 0.0405(14) Uani 1 1 d .
H4 H 0.0458 0.7940 0.1971 0.049 Uiso 1 1 calc R
C5 C 0.1737(6) 0.8958(4) 0.2419(3) 0.0421(14) Uani 1 1 d .
H5 H 0.1030 0.9353 0.2358 0.051 Uiso 1 1 calc R
C6 C 0.3903(6) 0.8352(3) 0.2714(3) 0.0343(13) Uani 1 1 d .
H6 H 0.4938 0.8261 0.2886 0.041 Uiso 1 1 calc R
C7 C 0.7196(6) 0.6442(4) 0.5346(2) 0.0409(14) Uani 1 1 d .
H7 H 0.7265 0.5961 0.5546 0.049 Uiso 1 1 calc R
C8 C 0.7480(6) 0.7211(4) 0.5572(3) 0.0394(14) Uani 1 1 d .
H8 H 0.7780 0.7363 0.5952 0.047 Uiso 1 1 calc R
C9 C 0.6811(6) 0.7282(4) 0.4651(2) 0.0366(13) Uani 1 1 d .
H9 H 0.6565 0.7489 0.4289 0.044 Uiso 1 1 calc R
C10 C 0.8673(6) 0.6424(3) 0.3244(3) 0.0358(13) Uani 1 1 d .
H10A H 0.9451 0.6041 0.3533 0.043 Uiso 1 1 calc R
H10B H 0.8400 0.6275 0.2851 0.043 Uiso 1 1 calc R
C11 C 0.7273(6) 0.6364(3) 0.3250(2) 0.0286(11) Uani 1 1 d .
C12 C 0.5844(6) 0.6647(3) 0.2752(2) 0.0274(11) Uani 1 1 d .
C13 C 0.4582(6) 0.6633(3) 0.2780(2) 0.0277(11) Uani 1 1 d .
C14 C 0.4720(6) 0.6356(3) 0.3293(2) 0.0296(11) Uani 1 1 d .
C15 C 0.6138(6) 0.6072(3) 0.3781(2) 0.0309(12) Uani 1 1 d .
C16 C 0.7435(6) 0.6081(3) 0.3768(2) 0.0316(12) Uani 1 1 d .
C17 C 0.5712(7) 0.6990(4) 0.2213(3) 0.0424(14) Uani 1 1 d .
H17A H 0.4822 0.6762 0.1855 0.064 Uiso 1 1 calc GR
H17B H 0.6612 0.6847 0.2234 0.064 Uiso 1 1 calc GR
H17C H 0.5617 0.7579 0.2207 0.064 Uiso 1 1 calc GR
C18 C 0.3037(6) 0.6967(3) 0.2261(2) 0.0326(12) Uani 1 1 d .
H18A H 0.3005 0.6979 0.1900 0.039 Uiso 1 1 calc R
H18B H 0.2223 0.6607 0.2190 0.039 Uiso 1 1 calc R
C19 C 0.3374(7) 0.6395(4) 0.3332(3) 0.0467(16) Uani 1 1 d .
H19A H 0.2679 0.6819 0.3070 0.070 Uiso 1 1 calc GR
H19B H 0.3733 0.6517 0.3737 0.070 Uiso 1 1 calc GR
H19C H 0.2854 0.5873 0.3215 0.070 Uiso 1 1 calc GR
C20 C 0.6329(6) 0.5788(4) 0.4343(2) 0.0365(13) Uani 1 1 d .
H20A H 0.5370 0.5554 0.4240 0.044 Uiso 1 1 calc R
H20B H 0.7106 0.5361 0.4533 0.044 Uiso 1 1 calc R
C21 C 0.8997(6) 0.5838(4) 0.4321(3) 0.0459(15) Uani 1 1 d .
H21A H 0.9075 0.6006 0.4673 0.069 Uiso 1 1 calc GR
H21B H 0.9786 0.6105 0.4313 0.069 Uiso 1 1 calc GR
H21C H 0.9119 0.5251 0.4326 0.069 Uiso 1 1 calc GR
C22 C 0.8495(6) 0.9263(3) 0.4130(3) 0.0351(13) Uani 1 1 d .
C23 C 0.8616(6) 0.8996(3) 0.4638(3) 0.0360(13) Uani 1 1 d .
C24 C 0.7304(6) 0.8989(3) 0.4638(2) 0.0332(12) Uani 1 1 d .
C25 C 0.5875(6) 0.9253(3) 0.4130(3) 0.0322(12) Uani 1 1 d .
C26 C 0.5778(6) 0.9536(3) 0.3628(2) 0.0321(12) Uani 1 1 d .
C27 C 0.7076(6) 0.9530(3) 0.3618(3) 0.0328(12) Uani 1 1 d .
C28 C 0.9896(6) 0.9240(4) 0.4111(3) 0.0430(15) Uani 1 1 d .
H28A H 0.9925 0.9737 0.3921 0.052 Uiso 1 1 calc R
H28B H 1.0825 0.9220 0.4516 0.052 Uiso 1 1 calc R
C29 C 1.0124(7) 0.8674(4) 0.5183(3) 0.0495(16) Uani 1 1 d .
H29A H 1.0513 0.9055 0.5509 0.074 Uiso 1 1 calc GR
H29B H 1.0853 0.8618 0.5087 0.074 Uiso 1 1 calc GR
H29C H 0.9960 0.8147 0.5295 0.074 Uiso 1 1 calc GR
C30 C 0.7407(7) 0.8643(4) 0.5174(3) 0.0392(13) Uani 1 1 d .
H30A H 0.8389 0.8788 0.5539 0.047 Uiso 1 1 calc R
H30B H 0.6605 0.8881 0.5193 0.047 Uiso 1 1 calc R
C31 C 0.4457(7) 0.9203(4) 0.4123(3) 0.0493(16) Uani 1 1 d .
H31A H 0.4023 0.8660 0.4001 0.074 Uiso 1 1 calc GR
H31B H 0.3720 0.9602 0.3846 0.074 Uiso 1 1 calc GR
H31C H 0.4726 0.9315 0.4517 0.074 Uiso 1 1 calc GR
C32 C 0.4220(6) 0.9789(4) 0.3080(3) 0.0384(13) Uani 1 1 d .
H32A H 0.3682 1.0110 0.3202 0.046 Uiso 1 1 calc R
H32B H 0.4353 1.0132 0.2823 0.046 Uiso 1 1 calc R
C33 C 0.6962(7) 0.9773(4) 0.3060(3) 0.0512(16) Uani 1 1 d .
H33A H 0.7383 0.9342 0.2957 0.077 Uiso 1 1 calc GR
H33B H 0.7526 1.0274 0.3135 0.077 Uiso 1 1 calc GR
H33C H 0.5905 0.9858 0.2736 0.077 Uiso 1 1 calc GR
N1 N 0.9296(5) 0.7278(3) 0.3394(2) 0.0348(10) Uani 1 1 d .
N2 N 0.9825(5) 0.8505(3) 0.3773(2) 0.0380(11) Uani 1 1 d .
N3 N 0.2802(5) 0.7805(3) 0.2401(2) 0.0334(10) Uani 1 1 d .
N4 N 0.3306(5) 0.9055(3) 0.2745(2) 0.0349(11) Uani 1 1 d .
N5 N 0.6785(5) 0.6488(3) 0.47709(19) 0.0329(10) Uani 1 1 d .
N6 N 0.7239(5) 0.7726(3) 0.51260(19) 0.0335(10) Uani 1 1 d .
Hg1 Hg 0.41250(3) 0.67814(2) 0.57208(2) 0.04687(8) Uani 1 1 d .
I1 I 0.41896(5) 0.84642(3) 0.55065(2) 0.05055(12) Uani 1 1 d .
I2 I 0.69175(5) 0.61072(3) 0.66442(2) 0.05324(12) Uani 1 1 d .
I3 I 0.20488(5) 0.64892(3) 0.60151(2) 0.05662(13) Uani 1 1 d .
I4 I 0.30138(4) 0.60507(3) 0.46147(2) 0.04685(12) Uani 1 1 d .
I5 I 0.91929(4) 0.58816(3) 0.18731(2) 0.04372(11) Uani 1 1 d .

loop_
_atom_site_aniso_label
_atom_site_aniso_U_11
_atom_site_aniso_U_22
_atom_site_aniso_U_33
_atom_site_aniso_U_23
_atom_site_aniso_U_13
_atom_site_aniso_U_12
C1 0.064(4) 0.050(4) 0.070(5) -0.004(4) 0.056(4) -0.006(3)
C2 0.058(4) 0.049(4) 0.074(5) -0.003(4) 0.052(4) -0.012(3)
C3 0.053(3) 0.040(3) 0.049(4) -0.001(3) 0.039(3) -0.011(3)
C4 0.030(3) 0.053(4) 0.037(3) -0.005(3) 0.019(2) -0.002(3)
C5 0.037(3) 0.045(4) 0.046(4) 0.002(3) 0.025(3) 0.010(3)
C6 0.028(3) 0.029(3) 0.043(3) 0.004(3) 0.019(2) 0.006(2)
C7 0.046(3) 0.053(4) 0.023(3) 0.009(3) 0.020(3) -0.002(3)
C8 0.046(3) 0.046(4) 0.027(3) -0.001(3) 0.021(3) -0.009(3)
C9 0.045(3) 0.041(3) 0.025(3) 0.003(3) 0.020(2) -0.003(3)
C10 0.042(3) 0.030(3) 0.040(3) -0.003(3) 0.027(3) 0.001(2)
C11 0.036(3) 0.020(3) 0.031(3) -0.006(2) 0.021(2) -0.006(2)
C12 0.036(3) 0.024(3) 0.025(3) -0.002(2) 0.019(2) 0.000(2)
C13 0.038(3) 0.021(3) 0.023(3) 0.000(2) 0.018(2) -0.003(2)
C14 0.035(3) 0.029(3) 0.026(3) -0.005(2) 0.019(2) -0.008(2)
C15 0.045(3) 0.027(3) 0.026(3) -0.003(2) 0.023(2) -0.007(2)
C16 0.037(3) 0.025(3) 0.027(3) -0.004(2) 0.015(2) 0.000(2)
C17 0.049(3) 0.050(4) 0.037(3) 0.011(3) 0.030(3) 0.011(3)
C18 0.033(3) 0.036(3) 0.026(3) -0.004(2) 0.015(2) -0.003(2)
C19 0.047(3) 0.057(4) 0.044(4) 0.006(3) 0.031(3) 0.000(3)
C20 0.045(3) 0.036(3) 0.032(3) -0.004(3) 0.024(3) -0.010(3)
C21 0.038(3) 0.060(4) 0.031(3) 0.013(3) 0.015(3) 0.004(3)
C22 0.037(3) 0.025(3) 0.049(3) -0.005(3) 0.028(3) -0.004(2)
C23 0.042(3) 0.026(3) 0.036(3) -0.007(3) 0.020(3) -0.004(2)
C24 0.043(3) 0.028(3) 0.034(3) -0.011(2) 0.025(3) -0.009(2)
C25 0.040(3) 0.019(3) 0.040(3) -0.008(2) 0.024(3) -0.002(2)
C26 0.039(3) 0.020(3) 0.038(3) 0.000(2) 0.023(2) -0.002(2)
C27 0.045(3) 0.018(3) 0.043(3) 0.000(2) 0.031(3) -0.002(2)
C28 0.041(3) 0.031(3) 0.061(4) -0.005(3) 0.032(3) -0.007(3)
C29 0.042(3) 0.046(4) 0.047(4) -0.001(3) 0.019(3) -0.002(3)
C30 0.051(3) 0.036(3) 0.034(3) -0.006(3) 0.027(3) -0.005(3)
C31 0.047(3) 0.055(4) 0.056(4) 0.002(3) 0.036(3) 0.001(3)
C32 0.041(3) 0.029(3) 0.048(4) 0.001(3) 0.027(3) 0.003(2)
C33 0.058(4) 0.047(4) 0.060(4) 0.013(3) 0.041(3) 0.010(3)
N1 0.038(2) 0.037(3) 0.038(3) 0.002(2) 0.027(2) 0.001(2)
N2 0.036(2) 0.037(3) 0.047(3) 0.001(2) 0.028(2) -0.003(2)
N3 0.034(2) 0.038(3) 0.033(2) 0.006(2) 0.022(2) 0.006(2)
N4 0.034(2) 0.036(3) 0.032(3) 0.004(2) 0.018(2) 0.006(2)
N5 0.038(2) 0.033(3) 0.026(2) 0.001(2) 0.018(2) -0.008(2)
N6 0.042(2) 0.036(3) 0.028(2) -0.002(2) 0.023(2) -0.004(2)
Hg1 0.05637(15) 0.04835(16) 0.04104(14) 0.00112(12) 0.03122(12) -0.00062(12)
I1 0.0512(2) 0.0436(2) 0.0655(3) 0.0087(2) 0.0388(2) 0.00274(19)
I2 0.0619(3) 0.0577(3) 0.0381(2) 0.0089(2) 0.0279(2) 0.0106(2)
I3 0.0707(3) 0.0645(3) 0.0530(3) -0.0219(2) 0.0464(2) -0.0268(2)
I4 0.0432(2) 0.0683(3) 0.0324(2) -0.0013(2) 0.02388(17) -0.00151(19)
I5 0.03840(19) 0.0504(3) 0.0421(2) -0.00152(19) 0.02323(17) -0.00677(17)

loop_
_atom_type_symbol
_atom_type_description
_atom_type_scat_dispersion_real
_atom_type_scat_dispersion_imag
_atom_type_scat_source
C C 0.0033 0.0016 'International Tables Vol C Tables 4.2.6.8 and 6.1.1.4'
H H 0.0000 0.0000 'International Tables Vol C Tables 4.2.6.8 and 6.1.1.4'
Hg Hg -2.3894 9.2266 'International Tables Vol C Tables 4.2.6.8 and 6.1.1.4'
I I -0.4742 1.8119 'International Tables Vol C Tables 4.2.6.8 and 6.1.1.4'
N N 0.0061 0.0033 'International Tables Vol C Tables 4.2.6.8 and 6.1.1.4'

loop_
_geom_angle_atom_site_label_1
_geom_angle_atom_site_label_2
_geom_angle_atom_site_label_3
_geom_angle
C2 C1 H1 126.5
N1 C1 H1 126.5
N1 C1 C2 106.9(5)
C1 C2 H2 126.3
C1 C2 N2 107.5(5)
N2 C2 H2 126.3
N1 C3 H3 124.9
N1 C3 N2 110.1(5)
N2 C3 H3 124.9
C5 C4 H4 126.2
C5 C4 N3 107.7(5)
N3 C4 H4 126.2
C4 C5 H5 126.6
C4 C5 N4 106.9(5)
N4 C5 H5 126.6
N3 C6 H6 125.2
N3 C6 N4 109.6(4)
N4 C6 H6 125.2
C8 C7 H7 125.8
C8 C7 N5 108.3(5)
N5 C7 H7 125.8
C7 C8 H8 126.9
C7 C8 N6 106.2(5)
N6 C8 H8 126.9
N5 C9 H9 125.4
N6 C9 H9 125.4
N6 C9 N5 109.2(5)
H10A C10 H10B 108.1
C11 C10 H10A 109.6
C11 C10 H10B 109.6
N1 C10 H10A 109.6
N1 C10 H10B 109.6
N1 C10 C11 110.2(4)
C12 C11 C10 119.5(5)
C16 C11 C10 119.4(5)
C16 C11 C12 120.9(4)
C11 C12 C17 120.0(4)
C13 C12 C11 118.8(5)
C13 C12 C17 121.1(4)
C12 C13 C14 121.2(4)
C12 C13 C18 120.3(4)
C14 C13 C18 118.4(4)
C13 C14 C19 120.8(5)
C15 C14 C13 119.4(4)
C15 C14 C19 119.8(5)
C14 C15 C16 120.7(5)
C14 C15 C20 120.5(5)
C16 C15 C20 118.7(5)
C11 C16 C15 119.0(5)
C11 C16 C21 120.8(5)
C15 C16 C21 120.1(5)
C12 C17 H17A 109.5
C12 C17 H17B 109.5
C12 C17 H17C 109.5
H17A C17 H17B 109.5
H17A C17 H17C 109.5
H17B C17 H17C 109.5
C13 C18 H18A 109.7
C13 C18 H18B 109.7
H18A C18 H18B 108.2
N3 C18 C13 110.0(4)
N3 C18 H18A 109.7
N3 C18 H18B 109.7
C14 C19 H19A 109.5
C14 C19 H19B 109.5
C14 C19 H19C 109.5
H19A C19 H19B 109.5
H19A C19 H19C 109.5
H19B C19 H19C 109.5
C15 C20 H20A 109.4
C15 C20 H20B 109.4
H20A C20 H20B 108.0
N5 C20 C15 111.2(4)
N5 C20 H20A 109.4
N5 C20 H20B 109.4
C16 C21 H21A 109.5
C16 C21 H21B 109.5
C16 C21 H21C 109.5
H21A C21 H21B 109.5
H21A C21 H21C 109.5
H21B C21 H21C 109.5
C23 C22 C27 120.8(5)
C23 C22 C28 120.2(5)
C27 C22 C28 119.0(5)
C22 C23 C24 119.3(5)
C22 C23 C29 121.3(5)
C24 C23 C29 119.3(5)
C23 C24 C25 120.7(5)
C23 C24 C30 119.5(5)
C25 C24 C30 119.7(5)
C24 C25 C31 120.2(5)
C26 C25 C24 119.3(5)
C26 C25 C31 120.5(5)
C25 C26 C27 120.6(5)
C25 C26 C32 118.4(5)
C27 C26 C32 120.9(5)
C22 C27 C33 119.5(5)
C26 C27 C22 119.3(5)
C26 C27 C33 121.1(5)
C22 C28 H28A 109.6
C22 C28 H28B 109.6
H28A C28 H28B 108.1
N2 C28 C22 110.2(4)
N2 C28 H28A 109.6
N2 C28 H28B 109.6
C23 C29 H29A 109.5
C23 C29 H29B 109.5
C23 C29 H29C 109.5
H29A C29 H29B 109.5
H29A C29 H29C 109.5
H29B C29 H29C 109.5
C24 C30 H30A 109.6
C24 C30 H30B 109.6
H30A C30 H30B 108.1
N6 C30 C24 110.2(4)
N6 C30 H30A 109.6
N6 C30 H30B 109.6
C25 C31 H31A 109.5
C25 C31 H31B 109.5
C25 C31 H31C 109.5
H31A C31 H31B 109.5
H31A C31 H31C 109.5
H31B C31 H31C 109.5
C26 C32 H32A 109.6
C26 C32 H32B 109.6
H32A C32 H32B 108.1
N4 C32 C26 110.4(4)
N4 C32 H32A 109.6
N4 C32 H32B 109.6
C27 C33 H33A 109.5
C27 C33 H33B 109.5
C27 C33 H33C 109.5
H33A C33 H33B 109.5
H33A C33 H33C 109.5
H33B C33 H33C 109.5
C1 N1 C10 126.9(5)
C3 N1 C1 108.2(5)
C3 N1 C10 124.9(4)
C2 N2 C28 126.9(5)
C3 N2 C2 107.3(5)
C3 N2 C28 125.8(5)
C4 N3 C18 127.7(5)
C6 N3 C4 107.8(5)
C6 N3 C18 124.4(4)
C5 N4 C32 127.9(5)
C6 N4 C5 108.0(5)
C6 N4 C32 124.1(4)
C7 N5 C20 127.0(5)
C9 N5 C7 107.3(5)
C9 N5 C20 125.6(4)
C8 N6 C30 125.1(5)
C9 N6 C8 109.0(5)
C9 N6 C30 125.9(5)
I1 Hg1 I3 110.154(16)
I2 Hg1 I1 115.401(16)
I2 Hg1 I3 106.457(17)
I2 Hg1 I4 112.071(16)
I4 Hg1 I1 103.392(16)
I4 Hg1 I3 109.318(15)

loop_
_geom_bond_atom_site_label_1
_geom_bond_atom_site_label_2
_geom_bond_distance
C1 H1 0.9300
C1 C2 1.358(9)
C1 N1 1.357(7)
C2 H2 0.9300
C2 N2 1.360(8)
C3 H3 0.9300
C3 N1 1.312(7)
C3 N2 1.325(7)
C4 H4 0.9300
C4 C5 1.346(8)
C4 N3 1.384(7)
C5 H5 0.9300
C5 N4 1.380(7)
C6 H6 0.9300
C6 N3 1.318(7)
C6 N4 1.334(7)
C7 H7 0.9300
C7 C8 1.346(9)
C7 N5 1.372(7)
C8 H8 0.9300
C8 N6 1.375(7)
C9 H9 0.9300
C9 N5 1.333(7)
C9 N6 1.317(7)
C10 H10A 0.9700
C10 H10B 0.9700
C10 C11 1.513(7)
C10 N1 1.487(7)
C11 C12 1.411(7)
C11 C16 1.402(7)
C12 C13 1.396(7)
C12 C17 1.508(7)
C13 C14 1.401(7)
C13 C18 1.522(7)
C14 C15 1.396(7)
C14 C19 1.508(7)
C15 C16 1.410(7)
C15 C20 1.504(7)
C16 C21 1.519(7)
C17 H17A 0.9600
C17 H17B 0.9600
C17 H17C 0.9600
C18 H18A 0.9700
C18 H18B 0.9700
C18 N3 1.474(7)
C19 H19A 0.9600
C19 H19B 0.9600
C19 H19C 0.9600
C20 H20A 0.9700
C20 H20B 0.9700
C20 N5 1.495(7)
C21 H21A 0.9600
C21 H21B 0.9600
C21 H21C 0.9600
C22 C23 1.391(8)
C22 C27 1.411(8)
C22 C28 1.531(7)
C23 C24 1.405(7)
C23 C29 1.519(8)
C24 C25 1.410(8)
C24 C30 1.518(8)
C25 C26 1.398(8)
C25 C31 1.509(7)
C26 C27 1.404(7)
C26 C32 1.516(7)
C27 C33 1.515(8)
C28 H28A 0.9700
C28 H28B 0.9700
C28 N2 1.485(7)
C29 H29A 0.9600
C29 H29B 0.9600
C29 H29C 0.9600
C30 H30A 0.9700
C30 H30B 0.9700
C30 N6 1.493(7)
C31 H31A 0.9600
C31 H31B 0.9600
C31 H31C 0.9600
C32 H32A 0.9700
C32 H32B 0.9700
C32 N4 1.474(7)
C33 H33A 0.9600
C33 H33B 0.9600
C33 H33C 0.9600
Hg1 I1 2.7997(5)
Hg1 I2 2.7843(5)
Hg1 I3 2.8112(5)
Hg1 I4 2.7980(5)
